data_7123450
loop_
_publ_author_name
'Weselski, Marek Damian'
'Ksi\;a\.zek, Maria'
'Mess, Pamela'
'Kusz, Joachim'
'Bronisz, Robert'

_publ_section_title
;
 &#x201C;Normal&#x201D; and &#x201C;reverse&#x201D; spin crossover induced
 by two different structural events in iron(II) coordination polymer
;
_journal_name_full 'Chemical Communications'
_journal_paper_doi 10.1039/C9CC02755F
_journal_year 2019
_chemical_formula_moiety
;
C28 H46 Fe N14, 2(C F3 O3 S), 4(C2 H3 N)
;
_chemical_formula_sum 'C38 H58 F6 Fe N18 O6 S2'
_chemical_formula_weight 1096.99
_space_group_crystal_system triclinic
_space_group_IT_number 2
_space_group_name_Hall '-P 1'
_space_group_name_H-M_alt 'P -1'
_symmetry_space_group_name_Hall '-P 1'
_symmetry_space_group_name_H-M 'P -1'
_atom_sites_solution_hydrogens geom
_audit_creation_method SHELXL-2018/3
_audit_update_record
;
2019-03-22 deposited with the CCDC.    2019-05-14 downloaded from the CCDC.
;
_cell_angle_alpha 67.293(15)
_cell_angle_beta 64.866(14)
_cell_angle_gamma 60.571(16)
_cell_formula_units_Z 1
_cell_length_a 11.8046(17)
_cell_length_b 12.092(2)
_cell_length_c 12.2737(18)
_cell_measurement_reflns_used 3030
_cell_measurement_temperature 225(1)
_cell_measurement_theta_max 25.9390
_cell_measurement_theta_min 3.3950
_cell_volume 1346.0(4)
_computing_cell_refinement 'CrysAlisPro 1.171.38.41q (Rigaku OD, 2015)'
_computing_data_collection 'CrysAlisPro 1.171.38.41q (Rigaku OD, 2015)'
_computing_data_reduction 'CrysAlisPro 1.171.38.41q (Rigaku OD, 2015)'
_computing_structure_refinement 'SHELXL-2018/3 (Sheldrick, 2018)'
_computing_structure_solution 'SHELXS-2013 (Sheldrick, 2018)'
_diffrn_ambient_temperature 225(1)
_diffrn_detector_area_resol_mean 10.4498
_diffrn_measured_fraction_theta_full 0.999
_diffrn_measured_fraction_theta_max 0.999
_diffrn_measurement_device_type
;
SuperNova diffractometer (Agilent Technologies) with Atlas detector
;
_diffrn_measurement_method '\w scans'
_diffrn_radiation_type MoK\a
_diffrn_radiation_wavelength 0.71073
_diffrn_reflns_av_R_equivalents 0.0295
_diffrn_reflns_av_unetI/netI 0.0522
_diffrn_reflns_Laue_measured_fraction_full 0.999
_diffrn_reflns_Laue_measured_fraction_max 0.999
_diffrn_reflns_limit_h_max 14
_diffrn_reflns_limit_h_min -14
_diffrn_reflns_limit_k_max 15
_diffrn_reflns_limit_k_min -14
_diffrn_reflns_limit_l_max 15
_diffrn_reflns_limit_l_min -14
_diffrn_reflns_number 11302
_diffrn_reflns_point_group_measured_fraction_full 0.999
_diffrn_reflns_point_group_measured_fraction_max 0.999
_diffrn_reflns_theta_full 25.242
_diffrn_reflns_theta_max 26.368
_diffrn_reflns_theta_min 3.027
_diffrn_source 'micro-focus sealed X-ray tube'
_exptl_absorpt_coefficient_mu 0.437
_exptl_absorpt_correction_T_max 1.00000
_exptl_absorpt_correction_T_min 0.76591
_exptl_absorpt_correction_type multi-scan
_exptl_absorpt_process_details
;
CrysAlisPro 1.171.38.41q (Rigaku Oxford Diffraction, 2015)
Empirical absorption correction using spherical harmonics,
 implemented in SCALE3 ABSPACK scaling algorithm.
;
_exptl_crystal_density_diffrn 1.353
_exptl_crystal_description polyhedron
_exptl_crystal_F_000 572
_exptl_crystal_size_max 0.130
_exptl_crystal_size_mid 0.100
_exptl_crystal_size_min 0.030
_refine_diff_density_max 0.651
_refine_diff_density_min -0.670
_refine_diff_density_rms 0.082
_refine_ls_extinction_method none
_refine_ls_goodness_of_fit_ref 1.158
_refine_ls_hydrogen_treatment constr
_refine_ls_matrix_type full
_refine_ls_number_parameters 339
_refine_ls_number_reflns 5496
_refine_ls_number_restraints 25
_refine_ls_restrained_S_all 1.163
_refine_ls_R_factor_all 0.1388
_refine_ls_R_factor_gt 0.0990
_refine_ls_shift/su_max 0.000
_refine_ls_shift/su_mean 0.000
_refine_ls_structure_factor_coef Fsqd
_refine_ls_weighting_details 'w=1/[\s^2^(Fo^2^)+(0.2000P)^2^] where P=(Fo^2^+2Fc^2^)/3'
_refine_ls_weighting_scheme calc
_refine_ls_wR_factor_gt 0.2938
_refine_ls_wR_factor_ref 0.3482
_reflns_Friedel_coverage 0.000
_reflns_number_gt 3317
_reflns_number_total 5496
_reflns_threshold_expression 'I > 2\s(I)'
_cod_data_source_file c9cc02755f2.cif
_cod_data_source_block 2_rb18_pm30_2a_2_225k
_cod_database_code 7123450
_shelx_shelxl_version_number 2018/3
_shelx_space_group_comment
;
The symmetry employed for this shelxl refinement is uniquely defined
by the following loop, which should always be used as a source of
symmetry information in preference to the above space-group names.
They are only intended as comments.
;
_shelx_estimated_absorpt_t_min 0.945
_shelx_estimated_absorpt_t_max 0.987

loop_
_space_group_symop_operation_xyz
'x, y, z'
'-x, -y, -z'

loop_
_atom_site_label
_atom_site_type_symbol
_atom_site_fract_x
_atom_site_fract_y
_atom_site_fract_z
_atom_site_U_iso_or_equiv
_atom_site_adp_type
_atom_site_occupancy
_atom_site_site_symmetry_order
_atom_site_calc_flag
_atom_site_refinement_flags_posn
_atom_site_refinement_flags_adp
_atom_site_refinement_flags_occupancy
_atom_site_disorder_assembly
_atom_site_disorder_group
Fe1 Fe 0.500000 0.000000 0.500000 0.0672(4) Uani 1 2 d S . P . .
N1 N 0.8022(4) 0.1207(4) 0.2101(5) 0.0836(14) Uani 1 1 d . . . . .
N2 N 0.7059(4) 0.0734(4) 0.2592(6) 0.0834(14) Uani 1 1 d . . . . .
N3 N 0.6666(4) 0.0585(4) 0.3814(5) 0.0776(12) Uani 1 1 d . . . . .
C1 C 0.8694(6) 0.1419(7) 0.0757(8) 0.115(3) Uani 1 1 d . . . . .
H1A H 0.875277 0.226246 0.053947 0.137 Uiso 1 1 calc R U . A 1
H1B H 0.800663 0.157812 0.040544 0.137 Uiso 1 1 calc R U . A 1
C2A C 1.0017(11) 0.0621(11) -0.0044(11) 0.0626(16) Uani 0.423(8) 1 d . . P B 1
H2A1 H 1.015964 0.111418 -0.090412 0.075 Uiso 0.423(8) 1 calc R U P B 1
H2A2 H 1.077537 0.043697 0.022674 0.075 Uiso 0.423(8) 1 calc R U P B 1
C2B C 0.9579(8) -0.0052(8) 0.0700(7) 0.0626(16) Uani 0.577(8) 1 d . . P B 2
H2B1 H 0.900794 -0.053146 0.094024 0.075 Uiso 0.577(8) 1 calc R U P B 2
H2B2 H 1.017506 -0.047823 0.123156 0.075 Uiso 0.577(8) 1 calc R U P B 2
C4 C 0.7395(5) 0.0951(4) 0.4083(7) 0.0819(16) Uani 1 1 d . . . . .
H4 H 0.731942 0.093915 0.488055 0.098 Uiso 1 1 calc R U . . .
C5 C 0.8277(5) 0.1350(5) 0.3003(7) 0.0841(17) Uani 1 1 d . . . . .
C6 C 0.9258(6) 0.1931(7) 0.2716(8) 0.105(2) Uani 1 1 d . . . . .
H6A H 1.011875 0.148951 0.214425 0.126 Uiso 1 1 calc R U . . .
H6B H 0.889595 0.285316 0.230433 0.126 Uiso 1 1 calc R U . . .
C7 C 0.9518(6) 0.1819(7) 0.3852(8) 0.121(3) Uani 1 1 d . . . . .
H7A H 0.865821 0.212918 0.447216 0.181 Uiso 1 1 calc R U . . .
H7B H 1.002438 0.234133 0.365021 0.181 Uiso 1 1 calc R U . . .
H7C H 1.004123 0.091514 0.416947 0.181 Uiso 1 1 calc R U . . .
N11 N 0.3438(4) 0.3632(3) 0.5845(4) 0.0662(10) Uani 1 1 d . . . . .
N12 N 0.4057(4) 0.2821(3) 0.5084(4) 0.0656(10) Uani 1 1 d . . . . .
N13 N 0.4098(4) 0.1677(3) 0.5811(4) 0.0685(11) Uani 1 1 d . . . . .
C11 C 0.3234(5) 0.5022(4) 0.5290(6) 0.0761(14) Uani 1 1 d . . . . .
H11A H 0.232164 0.557633 0.570980 0.091 Uiso 1 1 calc R U . . .
H11B H 0.330001 0.522365 0.441709 0.091 Uiso 1 1 calc R U . . .
C12 C 0.4298(5) 0.5319(4) 0.5401(5) 0.0707(13) Uani 1 1 d . . . . .
H12A H 0.404108 0.626422 0.516864 0.085 Uiso 1 1 calc R U . . .
H12B H 0.430621 0.501606 0.626384 0.085 Uiso 1 1 calc R U . . .
C14 C 0.3518(6) 0.1769(5) 0.7005(5) 0.0737(13) Uani 1 1 d . . . . .
H14 H 0.342856 0.107938 0.768931 0.088 Uiso 1 1 calc R U . . .
C15 C 0.3079(5) 0.3043(5) 0.7053(5) 0.0727(13) Uani 1 1 d . . . . .
C16 C 0.2370(7) 0.3722(7) 0.8073(7) 0.102(2) Uani 1 1 d . . . . .
H16B H 0.180706 0.462630 0.776596 0.122 Uiso 1 1 calc R U . . .
H16A H 0.305360 0.373960 0.831181 0.122 Uiso 1 1 calc R U . . .
C17 C 0.1484(8) 0.3144(8) 0.9203(7) 0.117(2) Uani 1 1 d . . . . .
H17A H 0.087299 0.302048 0.896883 0.176 Uiso 1 1 calc R U . . .
H17B H 0.095777 0.372737 0.976546 0.176 Uiso 1 1 calc R U . . .
H17C H 0.204811 0.230979 0.960736 0.176 Uiso 1 1 calc R U . . .
N23 N 0.3932(4) 0.1135(4) 0.3614(5) 0.0751(11) Uani 1 1 d . . . . .
C23 C 0.3424(5) 0.1682(5) 0.2877(6) 0.0754(13) Uani 1 1 d . . . . .
C231 C 0.2778(7) 0.2384(8) 0.1900(7) 0.109(2) Uani 1 1 d . . . . .
H23A H 0.250266 0.182305 0.176486 0.163 Uiso 1 1 calc R U . . .
H23B H 0.341350 0.264995 0.114570 0.163 Uiso 1 1 calc R U . . .
H23C H 0.198355 0.314861 0.213379 0.163 Uiso 1 1 calc R U . . .
S1A S 0.2817(2) 0.8432(2) 0.2454(2) 0.0881(8) Uani 0.754(5) 1 d D . P C 1
C1A C 0.3837(10) 0.8740(11) 0.0941(9) 0.118(3) Uiso 0.754(5) 1 d D . P C 1
O1A O 0.3577(8) 0.7151(5) 0.3037(9) 0.164(3) Uiso 0.754(5) 1 d D . P C 1
O2A O 0.1650(6) 0.8553(9) 0.2258(9) 0.177(3) Uiso 0.754(5) 1 d D . P C 1
O3A O 0.2761(8) 0.9378(6) 0.2922(7) 0.146(3) Uiso 0.754(5) 1 d D . P C 1
F1A F 0.4097(9) 0.7815(9) 0.0339(8) 0.171(3) Uiso 0.754(5) 1 d D . P C 1
F2A F 0.3118(10) 0.9885(9) 0.0312(8) 0.188(4) Uani 0.754(5) 1 d D . P C 1
F3A F 0.4997(6) 0.8654(10) 0.0810(7) 0.168(3) Uani 0.754(5) 1 d D . P C 1
S1B S 0.3090(9) 0.7854(7) 0.1922(8) 0.112(3) Uani 0.246(5) 1 d D . P C 2
C1B C 0.347(2) 0.9245(16) 0.1286(18) 0.118(3) Uiso 0.246(5) 1 d D . P C 2
O1B O 0.418(2) 0.6923(19) 0.246(2) 0.146(3) Uiso 0.246(5) 1 d D . P C 2
O2B O 0.1770(16) 0.832(3) 0.274(2) 0.177(3) Uiso 0.246(5) 1 d D . P C 2
O3B O 0.333(3) 0.757(2) 0.0795(16) 0.146(3) Uiso 0.246(5) 1 d D . P C 2
F1B F 0.385(3) 0.940(3) -0.0007(17) 0.171(3) Uiso 0.246(5) 1 d D . P C 2
F2B F 0.459(3) 0.907(3) 0.147(3) 0.195(14) Uiso 0.246(5) 1 d D . P C 2
F3B F 0.250(3) 1.029(2) 0.154(4) 0.38(3) Uiso 0.246(5) 1 d D . P C 2
C88 C 0.9463(7) 0.7215(7) 0.3981(8) 0.114(2) Uani 1 1 d . . . . .
H88A H 0.880755 0.791531 0.356025 0.170 Uiso 1 1 calc R U . . .
H88B H 1.020744 0.745581 0.379917 0.170 Uiso 1 1 calc R U . . .
H88C H 0.902526 0.706047 0.486484 0.170 Uiso 1 1 calc R U . . .
C89 C 0.9983(8) 0.6046(9) 0.3563(7) 0.114(2) Uani 1 1 d . . . . .
N89 N 1.0359(11) 0.5057(11) 0.3283(9) 0.184(4) Uani 1 1 d . . . . .
C98 C 0.4561(19) 0.4382(13) 0.1851(12) 0.210(7) Uani 1 1 d . . . . .
H98A H 0.458207 0.370204 0.260230 0.315 Uiso 1 1 calc R U . . .
H98B H 0.435273 0.417430 0.128811 0.315 Uiso 1 1 calc R U . . .
H98C H 0.386780 0.520772 0.205033 0.315 Uiso 1 1 calc R U . . .
C99 C 0.5890(17) 0.4478(11) 0.1267(11) 0.142(4) Uani 1 1 d . . . . .
N99 N 0.6899(16) 0.4642(11) 0.0748(13) 0.202(5) Uani 1 1 d . . . . .

loop_
_atom_site_aniso_label
_atom_site_aniso_U_11
_atom_site_aniso_U_22
_atom_site_aniso_U_33
_atom_site_aniso_U_23
_atom_site_aniso_U_13
_atom_site_aniso_U_12
Fe1 0.0821(7) 0.0405(5) 0.1034(8) -0.0030(4) -0.0494(6) -0.0330(4)
N1 0.076(3) 0.057(2) 0.136(4) -0.030(2) -0.030(3) -0.034(2)
N2 0.080(3) 0.056(2) 0.134(4) -0.022(3) -0.037(3) -0.035(2)
N3 0.084(3) 0.044(2) 0.123(4) -0.004(2) -0.048(3) -0.0331(19)
C1 0.094(4) 0.123(5) 0.156(7) -0.093(5) 0.017(4) -0.063(4)
C2A 0.068(4) 0.068(4) 0.063(5) -0.014(3) -0.014(3) -0.040(3)
C2B 0.068(4) 0.068(4) 0.063(5) -0.014(3) -0.014(3) -0.040(3)
C4 0.085(3) 0.048(2) 0.138(5) -0.007(3) -0.064(3) -0.029(2)
C5 0.069(3) 0.048(2) 0.149(5) -0.019(3) -0.041(3) -0.027(2)
C6 0.088(4) 0.086(4) 0.169(7) -0.033(4) -0.038(4) -0.051(3)
C7 0.089(4) 0.109(5) 0.202(8) -0.068(6) -0.028(5) -0.054(4)
N11 0.067(2) 0.0426(18) 0.107(3) -0.0091(19) -0.038(2) -0.0295(16)
N12 0.072(2) 0.0441(18) 0.096(3) -0.0058(18) -0.040(2) -0.0284(16)
N13 0.081(2) 0.0424(19) 0.103(3) -0.0004(19) -0.048(2) -0.0340(18)
C11 0.083(3) 0.036(2) 0.120(4) -0.006(2) -0.046(3) -0.026(2)
C12 0.078(3) 0.041(2) 0.106(4) -0.013(2) -0.033(3) -0.030(2)
C14 0.100(3) 0.054(3) 0.092(4) 0.000(2) -0.044(3) -0.047(2)
C15 0.084(3) 0.058(3) 0.095(4) -0.010(3) -0.032(3) -0.043(2)
C16 0.113(5) 0.084(4) 0.125(5) -0.034(4) -0.021(4) -0.053(4)
C17 0.147(6) 0.106(5) 0.102(5) -0.016(4) -0.026(4) -0.066(5)
N23 0.089(3) 0.050(2) 0.107(3) -0.007(2) -0.050(3) -0.0334(19)
C23 0.076(3) 0.067(3) 0.095(4) -0.025(3) -0.033(3) -0.024(2)
C231 0.111(5) 0.117(5) 0.104(5) -0.008(4) -0.057(4) -0.039(4)
S1A 0.0885(14) 0.0913(16) 0.0992(16) -0.0134(12) -0.0307(11) -0.0490(11)
F2A 0.217(9) 0.154(7) 0.147(6) 0.070(5) -0.099(6) -0.080(6)
F3A 0.090(4) 0.264(10) 0.138(5) -0.044(6) 0.005(4) -0.095(5)
S1B 0.151(7) 0.078(5) 0.124(7) -0.009(4) -0.065(5) -0.045(4)
C88 0.108(5) 0.091(5) 0.150(6) 0.007(4) -0.065(5) -0.047(4)
C89 0.107(5) 0.114(6) 0.103(5) -0.021(5) -0.032(4) -0.033(4)
N89 0.222(9) 0.161(8) 0.160(8) -0.058(7) -0.071(7) -0.040(7)
C98 0.39(2) 0.198(13) 0.152(9) 0.022(8) -0.126(12) -0.202(15)
C99 0.251(15) 0.103(6) 0.128(8) -0.010(5) -0.088(9) -0.095(8)
N99 0.309(16) 0.122(7) 0.222(13) -0.064(8) -0.124(12) -0.061(9)

loop_
_atom_type_symbol
_atom_type_description
_atom_type_scat_dispersion_real
_atom_type_scat_dispersion_imag
_atom_type_scat_source
C C 0.0033 0.0016 'International Tables Vol C Tables 4.2.6.8 and 6.1.1.4'
H H 0.0000 0.0000 'International Tables Vol C Tables 4.2.6.8 and 6.1.1.4'
N N 0.0061 0.0033 'International Tables Vol C Tables 4.2.6.8 and 6.1.1.4'
F F 0.0171 0.0103 'International Tables Vol C Tables 4.2.6.8 and 6.1.1.4'
S S 0.1246 0.1234 'International Tables Vol C Tables 4.2.6.8 and 6.1.1.4'
Fe Fe 0.3463 0.8444 'International Tables Vol C Tables 4.2.6.8 and 6.1.1.4'
O O 0.0106 0.0060 'International Tables Vol C Tables 4.2.6.8 and 6.1.1.4'

loop_
_geom_angle_atom_site_label_1
_geom_angle_atom_site_label_2
_geom_angle_atom_site_label_3
_geom_angle
_geom_angle_site_symmetry_1
_geom_angle_site_symmetry_3
N3 Fe1 N3 180.0 . 2_656
N3 Fe1 N13 88.74(16) . .
N3 Fe1 N13 91.26(16) 2_656 .
N3 Fe1 N13 91.26(16) . 2_656
N3 Fe1 N13 88.74(16) 2_656 2_656
N13 Fe1 N13 180.0 . 2_656
N3 Fe1 N23 89.75(18) . 2_656
N3 Fe1 N23 90.25(18) 2_656 2_656
N13 Fe1 N23 88.68(15) . 2_656
N13 Fe1 N23 91.32(15) 2_656 2_656
N3 Fe1 N23 90.25(18) . .
N3 Fe1 N23 89.75(18) 2_656 .
N13 Fe1 N23 91.32(15) . .
N13 Fe1 N23 88.69(15) 2_656 .
N23 Fe1 N23 180.0 2_656 .
N2 N1 C5 110.0(5) . .
N2 N1 C1 120.1(5) . .
C5 N1 C1 129.8(5) . .
N3 N2 N1 108.0(5) . .
N2 N3 C4 108.2(5) . .
N2 N3 Fe1 121.7(3) . .
C4 N3 Fe1 129.9(5) . .
N1 C1 C2B 97.3(6) . .
N1 C1 C2A 133.1(8) . .
N1 C1 H1A 103.9 . .
C2A C1 H1A 103.9 . .
N1 C1 H1B 103.9 . .
C2A C1 H1B 103.9 . .
H1A C1 H1B 105.4 . .
C2A C2A C1 109.9(10) 2_755 .
C2A C2A H2A1 109.7 2_755 .
C1 C2A H2A1 109.7 . .
C2A C2A H2A2 109.7 2_755 .
C1 C2A H2A2 109.7 . .
H2A1 C2A H2A2 108.2 . .
C1 C2B C2B 102.0(8) . 2_755
C1 C2B H2B1 111.4 . .
C2B C2B H2B1 111.4 2_755 .
C1 C2B H2B2 111.4 . .
C2B C2B H2B2 111.4 2_755 .
H2B1 C2B H2B2 109.2 . .
N3 C4 C5 109.1(6) . .
N3 C4 H4 125.5 . .
C5 C4 H4 125.5 . .
N1 C5 C4 104.7(4) . .
N1 C5 C6 121.7(6) . .
C4 C5 C6 133.5(6) . .
C7 C6 C5 112.0(6) . .
C7 C6 H6A 109.2 . .
C5 C6 H6A 109.2 . .
C7 C6 H6B 109.2 . .
C5 C6 H6B 109.2 . .
H6A C6 H6B 107.9 . .
C6 C7 H7A 109.5 . .
C6 C7 H7B 109.5 . .
H7A C7 H7B 109.5 . .
C6 C7 H7C 109.5 . .
H7A C7 H7C 109.5 . .
H7B C7 H7C 109.5 . .
N12 N11 C15 113.6(4) . .
N12 N11 C11 118.0(4) . .
C15 N11 C11 128.4(4) . .
N11 N12 N13 105.1(4) . .
N12 N13 C14 110.2(4) . .
N12 N13 Fe1 119.5(3) . .
C14 N13 Fe1 130.3(3) . .
N11 C11 C12 111.1(4) . .
N11 C11 H11A 109.4 . .
C12 C11 H11A 109.4 . .
N11 C11 H11B 109.4 . .
C12 C11 H11B 109.4 . .
H11A C11 H11B 108.0 . .
C12 C12 C11 112.4(5) 2_666 .
C12 C12 H12A 109.1 2_666 .
C11 C12 H12A 109.1 . .
C12 C12 H12B 109.1 2_666 .
C11 C12 H12B 109.1 . .
H12A C12 H12B 107.9 . .
N13 C14 C15 108.8(5) . .
N13 C14 H14 125.6 . .
C15 C14 H14 125.6 . .
N11 C15 C14 102.4(5) . .
N11 C15 C16 124.3(5) . .
C14 C15 C16 133.4(6) . .
C15 C16 C17 115.7(5) . .
C15 C16 H16B 108.4 . .
C17 C16 H16B 108.4 . .
C15 C16 H16A 108.4 . .
C17 C16 H16A 108.3 . .
H16B C16 H16A 107.4 . .
C16 C17 H17A 109.5 . .
C16 C17 H17B 109.5 . .
H17A C17 H17B 109.5 . .
C16 C17 H17C 109.5 . .
H17A C17 H17C 109.5 . .
H17B C17 H17C 109.5 . .
C23 N23 Fe1 177.2(5) . .
N23 C23 C231 179.1(7) . .
C23 C231 H23A 109.5 . .
C23 C231 H23B 109.5 . .
H23A C231 H23B 109.5 . .
C23 C231 H23C 109.5 . .
H23A C231 H23C 109.5 . .
H23B C231 H23C 109.5 . .
O2A S1A O3A 121.4(5) . .
O2A S1A O1A 114.6(2) . .
O3A S1A O1A 109.9(5) . .
O2A S1A C1A 101.6(5) . .
O3A S1A C1A 100.3(5) . .
O1A S1A C1A 106.5(5) . .
F3A C1A F2A 112.6(10) . .
F3A C1A F1A 105.1(9) . .
F2A C1A F1A 104.0(10) . .
F3A C1A S1A 116.5(8) . .
F2A C1A S1A 108.9(8) . .
F1A C1A S1A 108.8(8) . .
O2B S1B O3B 122.4(13) . .
O2B S1B O1B 117.1(12) . .
O3B S1B O1B 109.9(11) . .
O2B S1B C1B 102.0(11) . .
O3B S1B C1B 98.5(10) . .
O1B S1B C1B 102.5(10) . .
F2B C1B F3B 112.0(17) . .
F2B C1B F1B 103.2(15) . .
F3B C1B F1B 106.6(16) . .
F2B C1B S1B 113.4(13) . .
F3B C1B S1B 115.8(16) . .
F1B C1B S1B 104.5(12) . .
C89 C88 H88A 109.5 . .
C89 C88 H88B 109.5 . .
H88A C88 H88B 109.5 . .
C89 C88 H88C 109.5 . .
H88A C88 H88C 109.5 . .
H88B C88 H88C 109.5 . .
N89 C89 C88 176.0(10) . .
C99 C98 H98A 109.5 . .
C99 C98 H98B 109.5 . .
H98A C98 H98B 109.5 . .
C99 C98 H98C 109.5 . .
H98A C98 H98C 109.5 . .
H98B C98 H98C 109.5 . .
N99 C99 C98 174.9(15) . .

loop_
_geom_bond_atom_site_label_1
_geom_bond_atom_site_label_2
_geom_bond_distance
_geom_bond_site_symmetry_2
Fe1 N3 2.151(5) .
Fe1 N3 2.151(5) 2_656
Fe1 N13 2.185(4) .
Fe1 N13 2.185(4) 2_656
Fe1 N23 2.164(5) 2_656
Fe1 N23 2.164(5) .
N1 N2 1.332(6) .
N1 C5 1.352(8) .
N1 C1 1.476(9) .
N2 N3 1.334(7) .
N3 C4 1.331(6) .
C1 C2B 1.571(10) .
C1 C2A 1.512(12) .
C1 H1A 0.9800 .
C1 H1B 0.9800 .
C2A C2A 1.48(2) 2_755
C2A H2A1 0.9800 .
C2A H2A2 0.9800 .
C2B C2B 1.568(16) 2_755
C2B H2B1 0.9800 .
C2B H2B2 0.9800 .
C4 C5 1.379(9) .
C4 H4 0.9400 .
C5 C6 1.490(7) .
C6 C7 1.495(11) .
C6 H6A 0.9800 .
C6 H6B 0.9800 .
C7 H7A 0.9700 .
C7 H7B 0.9700 .
C7 H7C 0.9700 .
N11 N12 1.338(6) .
N11 C15 1.354(7) .
N11 C11 1.485(5) .
N12 N13 1.315(5) .
N13 C14 1.352(7) .
C11 C12 1.534(6) .
C11 H11A 0.9800 .
C11 H11B 0.9800 .
C12 C12 1.501(10) 2_666
C12 H12A 0.9800 .
C12 H12B 0.9800 .
C14 C15 1.380(7) .
C14 H14 0.9400 .
C15 C16 1.473(8) .
C16 C17 1.498(10) .
C16 H16B 0.9800 .
C16 H16A 0.9800 .
C17 H17A 0.9700 .
C17 H17B 0.9700 .
C17 H17C 0.9700 .
N23 C23 1.107(7) .
C23 C231 1.448(9) .
C231 H23A 0.9700 .
C231 H23B 0.9700 .
C231 H23C 0.9700 .
S1A O2A 1.426(2) .
S1A O3A 1.430(2) .
S1A O1A 1.429(2) .
S1A C1A 1.745(10) .
C1A F3A 1.264(11) .
C1A F2A 1.346(13) .
C1A F1A 1.414(13) .
S1B O2B 1.415(9) .
S1B O3B 1.432(9) .
S1B O1B 1.447(9) .
S1B C1B 1.753(12) .
C1B F2B 1.337(15) .
C1B F3B 1.260(14) .
C1B F1B 1.416(15) .
C88 C89 1.441(11) .
C88 H88A 0.9700 .
C88 H88B 0.9700 .
C88 H88C 0.9700 .
C89 N89 1.187(12) .
C98 C99 1.466(18) .
C98 H98A 0.9700 .
C98 H98B 0.9700 .
C98 H98C 0.9700 .
C99 N99 1.163(16) .

loop_
_geom_torsion_atom_site_label_1
_geom_torsion_atom_site_label_2
_geom_torsion_atom_site_label_3
_geom_torsion_atom_site_label_4
_geom_torsion
_geom_torsion_site_symmetry_4
C5 N1 N2 N3 1.0(5) .
C1 N1 N2 N3 177.4(5) .
N1 N2 N3 C4 -0.7(5) .
N1 N2 N3 Fe1 174.6(3) .
N2 N1 C1 C2B -73.0(6) .
C5 N1 C1 C2B 102.6(6) .
N2 N1 C1 C2A -97.2(9) .
C5 N1 C1 C2A 78.4(9) .
N1 C1 C2A C2A 63.8(15) 2_755
N1 C1 C2B C2B -176.7(7) 2_755
N2 N3 C4 C5 0.2(6) .
Fe1 N3 C4 C5 -174.6(3) .
N2 N1 C5 C4 -0.8(5) .
C1 N1 C5 C4 -176.8(5) .
N2 N1 C5 C6 -176.6(5) .
C1 N1 C5 C6 7.4(9) .
N3 C4 C5 N1 0.4(5) .
N3 C4 C5 C6 175.4(6) .
N1 C5 C6 C7 -172.0(5) .
C4 C5 C6 C7 13.6(9) .
C15 N11 N12 N13 0.3(5) .
C11 N11 N12 N13 -180.0(3) .
N11 N12 N13 C14 -0.1(5) .
N11 N12 N13 Fe1 179.1(2) .
N12 N11 C11 C12 -101.2(5) .
C15 N11 C11 C12 78.6(6) .
N11 C11 C12 C12 69.1(7) 2_666
N12 N13 C14 C15 -0.1(5) .
Fe1 N13 C14 C15 -179.2(3) .
N12 N11 C15 C14 -0.4(5) .
C11 N11 C15 C14 179.9(4) .
N12 N11 C15 C16 -179.2(5) .
C11 N11 C15 C16 1.1(8) .
N13 C14 C15 N11 0.3(5) .
N13 C14 C15 C16 178.9(6) .
N11 C15 C16 C17 151.2(6) .
C14 C15 C16 C17 -27.2(10) .
O2A S1A C1A F3A -177.5(9) .
O3A S1A C1A F3A 57.2(10) .
O1A S1A C1A F3A -57.3(10) .
O2A S1A C1A F2A 53.8(10) .
O3A S1A C1A F2A -71.5(9) .
O1A S1A C1A F2A 174.0(8) .
O2A S1A C1A F1A -59.0(8) .
O3A S1A C1A F1A 175.8(8) .
O1A S1A C1A F1A 61.3(8) .
O2B S1B C1B F2B 122(2) .
O3B S1B C1B F2B -113(2) .
O1B S1B C1B F2B 0(2) .
O2B S1B C1B F3B -10(2) .
O3B S1B C1B F3B 116(2) .
O1B S1B C1B F3B -131(2) .
O2B S1B C1B F1B -126.7(19) .
O3B S1B C1B F1B -0.9(19) .
O1B S1B C1B F1B 111.7(18) .
